data_4304883
loop_
_publ_author_name
'So Young Lee'
'Sunhong Park'
'Hyun Jee Kim'
'Jong Hwa Jung'
'Shim Sung Lee'

_publ_section_title
;
Ligand- and Anion-Directed Assembly of Exo-Coordinated Mercury(II) Halide
Complexes with O2S2-Donor Macrocycles
;
_journal_name_full 'Inorganic Chemistry'
_journal_page_first 1913
_journal_page_last 1915
_journal_paper_doi 10.1021/ic702496e
_journal_volume 47
_journal_year 2008
_chemical_formula_sum 'C20 H24 O2 S2'
_chemical_formula_weight 360.51
_chemical_name_systematic
; 
 ? 
;
_space_group_IT_number 14
_symmetry_cell_setting monoclinic
_symmetry_space_group_name_Hall '-P 2yn'
_symmetry_space_group_name_H-M 'P 1 21/n 1'
_atom_sites_solution_hydrogens geom
_atom_sites_solution_primary direct
_atom_sites_solution_secondary difmap
_audit_creation_method SHELXL-97
_cell_angle_alpha 90.00
_cell_angle_beta 96.6480(10)
_cell_angle_gamma 90.00
_cell_formula_units_Z 4
_cell_length_a 11.6616(6)
_cell_length_b 11.3384(6)
_cell_length_c 14.1323(8)
_cell_measurement_reflns_used 6780
_cell_measurement_temperature 173(2)
_cell_measurement_theta_max 28.24
_cell_measurement_theta_min 2.31
_cell_volume 1856.06(17)
_computing_cell_refinement 'Bruker SMART'
_computing_data_collection 'Bruker SMART'
_computing_data_reduction 'Bruker SAINT'
_computing_molecular_graphics 'Bruker SHELXTL'
_computing_publication_material 'Bruker SHELXTL'
_computing_structure_refinement 'SHELXL-97 (Sheldrick, 1997)'
_computing_structure_solution 'SHELXS-97 (Sheldrick, 1990)'
_diffrn_ambient_temperature 173(2)
_diffrn_measured_fraction_theta_full 0.988
_diffrn_measured_fraction_theta_max 0.988
_diffrn_measurement_device_type 'CCD area detector'
_diffrn_measurement_method 'phi and omega scans'
_diffrn_radiation_monochromator graphite
_diffrn_radiation_source 'fine-focus sealed tube'
_diffrn_radiation_type MoK\a
_diffrn_radiation_wavelength 0.71073
_diffrn_reflns_av_R_equivalents 0.0476
_diffrn_reflns_av_sigmaI/netI 0.0355
_diffrn_reflns_limit_h_max 14
_diffrn_reflns_limit_h_min -14
_diffrn_reflns_limit_k_max 14
_diffrn_reflns_limit_k_min -7
_diffrn_reflns_limit_l_max 18
_diffrn_reflns_limit_l_min -18
_diffrn_reflns_number 11494
_diffrn_reflns_theta_full 27.50
_diffrn_reflns_theta_max 27.50
_diffrn_reflns_theta_min 2.15
_exptl_absorpt_coefficient_mu 0.296
_exptl_absorpt_correction_type none
_exptl_crystal_colour colorless
_exptl_crystal_density_diffrn 1.290
_exptl_crystal_density_method 'not measured'
_exptl_crystal_description block
_exptl_crystal_F_000 768
_exptl_crystal_size_max 0.40
_exptl_crystal_size_mid 0.40
_exptl_crystal_size_min 0.35
_refine_diff_density_max 0.204
_refine_diff_density_min -0.333
_refine_diff_density_rms 0.068
_refine_ls_extinction_method none
_refine_ls_goodness_of_fit_ref 1.066
_refine_ls_hydrogen_treatment constr
_refine_ls_matrix_type full
_refine_ls_number_parameters 217
_refine_ls_number_reflns 4207
_refine_ls_number_restraints 0
_refine_ls_restrained_S_all 1.066
_refine_ls_R_factor_all 0.0414
_refine_ls_R_factor_gt 0.0337
_refine_ls_shift/su_max 0.000
_refine_ls_shift/su_mean 0.000
_refine_ls_structure_factor_coef Fsqd
_refine_ls_weighting_details 'calc w=1/[\s^2^(Fo^2^)+(0.0384P)^2^+0.5931P] where P=(Fo^2^+2Fc^2^)/3'
_refine_ls_weighting_scheme calc
_refine_ls_wR_factor_gt 0.0831
_refine_ls_wR_factor_ref 0.0885
_reflns_number_gt 3614
_reflns_number_total 4207
_reflns_threshold_expression >2sigma(I)
_cod_data_source_file ic702496e-file012.cif
_cod_data_source_block L2
_cod_depositor_comments
;
The following automatic conversions were performed:
'_symmetry_cell_setting' value 'Monoclinic' changed to 'monoclinic'
according to '/home/saulius/struct/CIF-dictionaries/cif_core.dic'
dictionary named 'cif_core.dic' version 2.4.1 from 2010-06-29.

Automatic conversion script
Id: cif_fix_enum 1527 2010-12-29 10:47:43Z saulius 
;
_cod_database_code 4304883

loop_
_symmetry_equiv_pos_as_xyz
'x, y, z'
'-x+1/2, y+1/2, -z+1/2'
'-x, -y, -z'
'x-1/2, -y-1/2, z-1/2'

loop_
_atom_site_label
_atom_site_type_symbol
_atom_site_fract_x
_atom_site_fract_y
_atom_site_fract_z
_atom_site_U_iso_or_equiv
_atom_site_adp_type
_atom_site_occupancy
_atom_site_symmetry_multiplicity
_atom_site_calc_flag
_atom_site_refinement_flags
_atom_site_disorder_assembly
_atom_site_disorder_group
S1 S 0.34033(3) 0.76265(3) -0.28856(2) 0.02777(10) Uani 1 1 d . . .
S2 S 0.17451(3) 0.63959(3) 0.00973(3) 0.02832(10) Uani 1 1 d . . .
O1 O 0.38735(8) 0.91535(9) -0.03871(7) 0.0250(2) Uani 1 1 d . . .
O2 O 0.10276(8) 0.91234(9) -0.03115(7) 0.0235(2) Uani 1 1 d . . .
C1 C 0.25492(12) 1.04358(13) 0.02587(10) 0.0264(3) Uani 1 1 d . . .
H1A H 0.2186 1.0622 0.0840 0.032 Uiso 1 1 calc R . .
H1B H 0.2983 1.1142 0.0092 0.032 Uiso 1 1 calc R . .
C2 C 0.33862(12) 0.94291(13) 0.04728(10) 0.0248(3) Uani 1 1 d . . .
H2A H 0.4003 0.9660 0.0980 0.030 Uiso 1 1 calc R . .
H2B H 0.2980 0.8733 0.0694 0.030 Uiso 1 1 calc R . .
C3 C 0.46014(11) 0.82047(12) -0.03717(10) 0.0222(3) Uani 1 1 d . . .
C4 C 0.49916(12) 0.75810(13) 0.04541(10) 0.0272(3) Uani 1 1 d . . .
H4A H 0.4749 0.7803 0.1048 0.033 Uiso 1 1 calc R . .
C5 C 0.57352(13) 0.66357(14) 0.04037(11) 0.0328(3) Uani 1 1 d . . .
H5A H 0.5995 0.6206 0.0965 0.039 Uiso 1 1 calc R . .
C6 C 0.61020(13) 0.63114(14) -0.04538(12) 0.0341(3) Uani 1 1 d . . .
H6A H 0.6618 0.5668 -0.0483 0.041 Uiso 1 1 calc R . .
C7 C 0.57092(12) 0.69350(14) -0.12706(11) 0.0288(3) Uani 1 1 d . . .
H7A H 0.5962 0.6713 -0.1860 0.035 Uiso 1 1 calc R . .
C8 C 0.49530(11) 0.78783(12) -0.12455(10) 0.0229(3) Uani 1 1 d . . .
C9 C 0.44749(12) 0.84966(13) -0.21483(10) 0.0253(3) Uani 1 1 d . . .
H9A H 0.5118 0.8686 -0.2522 0.030 Uiso 1 1 calc R . .
H9B H 0.4119 0.9250 -0.1981 0.030 Uiso 1 1 calc R . .
C10 C 0.23981(12) 0.72011(13) -0.20548(10) 0.0263(3) Uani 1 1 d . . .
H10A H 0.2437 0.7790 -0.1535 0.032 Uiso 1 1 calc R . .
H10B H 0.1605 0.7216 -0.2390 0.032 Uiso 1 1 calc R . .
C11 C 0.26332(12) 0.59809(12) -0.16213(10) 0.0254(3) Uani 1 1 d . . .
H11A H 0.3389 0.5991 -0.1222 0.030 Uiso 1 1 calc R . .
H11B H 0.2683 0.5404 -0.2141 0.030 Uiso 1 1 calc R . .
C12 C 0.17042(12) 0.55771(13) -0.10128(10) 0.0264(3) Uani 1 1 d . . .
H12A H 0.1812 0.4728 -0.0867 0.032 Uiso 1 1 calc R . .
H12B H 0.0935 0.5677 -0.1381 0.032 Uiso 1 1 calc R . .
C13 C 0.02533(12) 0.69001(13) 0.00818(11) 0.0288(3) Uani 1 1 d . . .
H13A H -0.0246 0.6206 0.0150 0.035 Uiso 1 1 calc R . .
H13B H 0.0203 0.7416 0.0640 0.035 Uiso 1 1 calc R . .
C14 C -0.02059(11) 0.75608(13) -0.08024(10) 0.0258(3) Uani 1 1 d . . .
C15 C -0.10567(13) 0.70709(16) -0.14545(12) 0.0348(4) Uani 1 1 d . . .
H15A H -0.1364 0.6318 -0.1330 0.042 Uiso 1 1 calc R . .
C16 C -0.14647(14) 0.76626(17) -0.22855(12) 0.0409(4) Uani 1 1 d . . .
H16A H -0.2049 0.7318 -0.2723 0.049 Uiso 1 1 calc R . .
C17 C -0.10187(13) 0.87504(17) -0.24728(11) 0.0374(4) Uani 1 1 d . . .
H17A H -0.1292 0.9150 -0.3046 0.045 Uiso 1 1 calc R . .
C18 C -0.01723(12) 0.92727(14) -0.18337(10) 0.0293(3) Uani 1 1 d . . .
H18A H 0.0133 1.0024 -0.1967 0.035 Uiso 1 1 calc R . .
C19 C 0.02224(11) 0.86799(13) -0.09947(10) 0.0228(3) Uani 1 1 d . . .
C20 C 0.16135(11) 1.01790(12) -0.05429(10) 0.0238(3) Uani 1 1 d . . .
H20A H 0.1062 1.0845 -0.0624 0.029 Uiso 1 1 calc R . .
H20B H 0.1955 1.0071 -0.1147 0.029 Uiso 1 1 calc R . .

loop_
_atom_site_aniso_label
_atom_site_aniso_U_11
_atom_site_aniso_U_22
_atom_site_aniso_U_33
_atom_site_aniso_U_23
_atom_site_aniso_U_13
_atom_site_aniso_U_12
S1 0.03361(19) 0.0290(2) 0.02074(17) 0.00009(13) 0.00343(13) -0.00407(14)
S2 0.03071(19) 0.02617(19) 0.02825(19) -0.00027(14) 0.00421(14) 0.00390(14)
O1 0.0252(5) 0.0261(5) 0.0246(5) 0.0007(4) 0.0066(4) 0.0064(4)
O2 0.0228(5) 0.0235(5) 0.0242(5) 0.0026(4) 0.0024(4) -0.0022(4)
C1 0.0244(7) 0.0229(7) 0.0330(7) -0.0056(6) 0.0080(6) -0.0009(5)
C2 0.0227(6) 0.0281(7) 0.0240(7) -0.0035(5) 0.0047(5) -0.0004(5)
C3 0.0167(6) 0.0216(7) 0.0283(7) -0.0003(5) 0.0025(5) -0.0002(5)
C4 0.0243(7) 0.0302(8) 0.0270(7) 0.0014(6) 0.0024(5) 0.0014(6)
C5 0.0289(7) 0.0327(8) 0.0352(8) 0.0056(7) -0.0037(6) 0.0042(6)
C6 0.0267(7) 0.0293(8) 0.0453(9) -0.0021(7) 0.0000(6) 0.0086(6)
C7 0.0232(7) 0.0295(8) 0.0341(8) -0.0060(6) 0.0051(6) 0.0014(6)
C8 0.0183(6) 0.0231(7) 0.0274(7) -0.0004(5) 0.0031(5) -0.0028(5)
C9 0.0266(7) 0.0251(7) 0.0250(7) -0.0006(6) 0.0066(5) -0.0024(5)
C10 0.0238(6) 0.0263(7) 0.0289(7) 0.0025(6) 0.0031(5) -0.0010(5)
C11 0.0254(7) 0.0221(7) 0.0296(7) -0.0017(6) 0.0072(5) 0.0003(5)
C12 0.0278(7) 0.0203(7) 0.0325(7) -0.0033(6) 0.0092(6) -0.0016(5)
C13 0.0298(7) 0.0256(7) 0.0337(8) 0.0025(6) 0.0150(6) -0.0005(6)
C14 0.0203(6) 0.0291(8) 0.0297(7) -0.0040(6) 0.0102(5) 0.0010(5)
C15 0.0253(7) 0.0381(9) 0.0426(9) -0.0125(7) 0.0110(6) -0.0052(6)
C16 0.0284(8) 0.0600(12) 0.0340(9) -0.0165(8) 0.0019(6) -0.0026(7)
C17 0.0317(8) 0.0559(11) 0.0242(7) -0.0026(7) 0.0017(6) 0.0075(7)
C18 0.0263(7) 0.0362(8) 0.0261(7) 0.0024(6) 0.0058(5) 0.0043(6)
C19 0.0184(6) 0.0270(7) 0.0240(6) -0.0017(5) 0.0061(5) 0.0025(5)
C20 0.0229(6) 0.0203(7) 0.0293(7) 0.0029(5) 0.0080(5) 0.0019(5)

loop_
_atom_type_symbol
_atom_type_description
_atom_type_scat_dispersion_real
_atom_type_scat_dispersion_imag
_atom_type_scat_source
C C 0.0033 0.0016 'International Tables Vol C Tables 4.2.6.8 and 6.1.1.4'
H H 0.0000 0.0000 'International Tables Vol C Tables 4.2.6.8 and 6.1.1.4'
O O 0.0106 0.0060 'International Tables Vol C Tables 4.2.6.8 and 6.1.1.4'
S S 0.1246 0.1234 'International Tables Vol C Tables 4.2.6.8 and 6.1.1.4'

loop_
_geom_angle_atom_site_label_1
_geom_angle_atom_site_label_2
_geom_angle_atom_site_label_3
_geom_angle
_geom_angle_site_symmetry_1
_geom_angle_site_symmetry_3
_geom_angle_publ_flag
C10 S1 C9 103.01(6) . . ?
C12 S2 C13 102.67(7) . . ?
C3 O1 C2 117.61(11) . . ?
C19 O2 C20 116.98(10) . . ?
C20 C1 C2 113.55(12) . . ?
O1 C2 C1 107.78(11) . . ?
O1 C3 C4 123.59(12) . . ?
O1 C3 C8 116.07(12) . . ?
C4 C3 C8 120.34(13) . . ?
C5 C4 C3 119.64(14) . . ?
C6 C5 C4 120.69(14) . . ?
C5 C6 C7 119.28(14) . . ?
C6 C7 C8 121.42(14) . . ?
C7 C8 C3 118.63(13) . . ?
C7 C8 C9 120.72(13) . . ?
C3 C8 C9 120.58(12) . . ?
C8 C9 S1 113.26(10) . . ?
C11 C10 S1 113.63(10) . . ?
C10 C11 C12 113.04(11) . . ?
C11 C12 S2 112.50(10) . . ?
C14 C13 S2 114.40(9) . . ?
C15 C14 C19 118.45(14) . . ?
C15 C14 C13 120.74(14) . . ?
C19 C14 C13 120.81(13) . . ?
C16 C15 C14 121.10(16) . . ?
C17 C16 C15 119.72(15) . . ?
C16 C17 C18 120.82(15) . . ?
C17 C18 C19 119.12(15) . . ?
O2 C19 C18 123.87(13) . . ?
O2 C19 C14 115.37(12) . . ?
C18 C19 C14 120.76(13) . . ?
O2 C20 C1 108.20(11) . . ?

loop_
_geom_bond_atom_site_label_1
_geom_bond_atom_site_label_2
_geom_bond_distance
_geom_bond_site_symmetry_2
_geom_bond_publ_flag
S1 C10 1.8177(14) . ?
S1 C9 1.8219(14) . ?
S2 C12 1.8188(14) . ?
S2 C13 1.8289(14) . ?
O1 C3 1.3690(16) . ?
O1 C2 1.4343(16) . ?
O2 C19 1.3627(16) . ?
O2 C20 1.4346(16) . ?
C1 C20 1.507(2) . ?
C1 C2 1.509(2) . ?
C3 C4 1.3951(19) . ?
C3 C8 1.3955(19) . ?
C4 C5 1.386(2) . ?
C5 C6 1.381(2) . ?
C6 C7 1.386(2) . ?
C7 C8 1.389(2) . ?
C8 C9 1.5051(19) . ?
C10 C11 1.525(2) . ?
C11 C12 1.5293(19) . ?
C13 C14 1.501(2) . ?
C14 C15 1.389(2) . ?
C14 C19 1.402(2) . ?
C15 C16 1.388(3) . ?
C16 C17 1.376(3) . ?
C17 C18 1.391(2) . ?
C18 C19 1.394(2) . ?

loop_
_cod_related_entry_id
_cod_related_entry_database
_cod_related_entry_code
1 ChemSpider 30660793
